data_9011077
loop_
_publ_author_name
'Marsh, R. E.'

_publ_section_title
;
 The centrosymmetric - noncentrosymmetric ambiguity: some more examples
;
_journal_issue 4
_journal_name_full 'Acta Crystallographica, Section A'
_journal_page_first 450
_journal_page_last 455
_journal_paper_doi 10.1107/S0108767393012796
_journal_volume 50
_journal_year 1994
_chemical_formula_structural C9H17O4P
_chemical_formula_sum 'C9 H17 O4 P'
_space_group_IT_number 14
_symmetry_space_group_name_Hall '-P 2yn'
_symmetry_space_group_name_H-M 'P 1 21/n 1'
_cell_angle_alpha 90
_cell_angle_beta 98.00
_cell_angle_gamma 90
_cell_formula_units_Z 4
_cell_length_a 12.385
_cell_length_b 6.590
_cell_length_c 13.394
_cell_volume 1082.541
_exptl_crystal_density_diffrn 1.351
_cod_depositor_comments
;

  Adding the _atom_site_type_symbol data item to the
  _atom_site_... loop, to prevent confusion between of HO{2,3,4} sites
  with Holmium. The correct atom type symbol was verified by
  inspecting graphical image of the molecule and by matching the
  summary formula computed from the coordinates with the one provided
  by the author.

  Adding _cell_formula_units_Z with the value that matches the number
  of molecules with the number of symmetry operators, and reproduces
  exact summary formula as declared by the author.

  Saulius Gra\<zulis
  2013-10-11
;
_cod_database_code 9011077

loop_
_symmetry_equiv_pos_as_xyz
x,y,z
1/2+x,1/2-y,1/2+z
1/2-x,1/2+y,1/2-z
-x,-y,-z

loop_
_atom_site_type_symbol
_atom_site_label
_atom_site_fract_x
_atom_site_fract_y
_atom_site_fract_z
_atom_site_U_iso_or_equiv
C C1 0.56980 -0.20860 0.33850 0.03330
C C2 0.44720 -0.17170 0.30840 0.03740
C C3 0.42850 -0.05940 0.20850 0.03320
C C4 0.31250 0.00810 0.17070 0.04460
C C5 0.30800 0.12510 0.07260 0.05460
C C6 0.38670 0.30490 0.08210 0.05500
C C7 0.50360 0.23900 0.12180 0.04130
C C8 0.50550 0.12710 0.22060 0.02910
C C9 0.60640 -0.22160 0.45000 0.05410
H HO2 0.73870 0.22180 0.34180 0.08900
H HO3 0.66120 -0.41520 0.31010 0.10300
H HO4 0.50380 0.33110 0.30280 0.09800
H H2a 0.42070 -0.09900 0.35980 0.04700
H H2b 0.40820 -0.29260 0.30390 0.06100
H H3 0.45530 -0.14740 0.16120 0.04000
H H4a 0.28950 0.08400 0.22890 0.04400
H H4b 0.26650 -0.11060 0.16150 0.05400
H H5a 0.23310 0.17590 0.05060 0.07100
H H5b 0.32490 0.03560 0.01360 0.06600
H H6a 0.36440 0.40210 0.13840 0.07000
H H6b 0.38650 0.35360 0.01830 0.06500
H H7a 0.55740 0.35130 0.13640 0.06700
H H7b 0.53060 0.14550 0.07770 0.04300
H H9a 0.68970 -0.25070 0.46380 0.07600
H H9b 0.59430 -0.09910 0.48100 0.08400
H H9c 0.56890 -0.31220 0.47910 0.08100
O O1 0.70080 -0.06190 0.19700 0.03770
O O2 0.69660 0.13260 0.36070 0.04010
O O3 0.59300 -0.39390 0.28900 0.04530
O O4 0.46930 0.25060 0.29700 0.03760
P P 0.63259 0.00341 0.27519 0.02850

_database_code_amcsd 0009333
